data_7116688
loop_
_publ_author_name
'Zhang, Hui-Jun'
'Lin, Weidong'
'Wu, Zhengjian'
'Ruan, Wenqing'
'Wen, Ting-Bin'

_publ_section_title
;
 Silver-mediated direct phosphorylation of benzothiazoles and thiazoles
 with diarylphosphine oxides.
;
_journal_issue 16
_journal_name_full 'Chemical communications (Cambridge, England)'
_journal_page_first 3450
_journal_page_last 3453
_journal_paper_doi 10.1039/c4cc10017d
_journal_volume 51
_journal_year 2015
_chemical_formula_moiety 'C29 Cl2 N P Ru S'
_chemical_formula_sum 'C29 H28 Cl2 N P Ru S'
_chemical_formula_weight 625.52
_space_group_crystal_system monoclinic
_space_group_IT_number 14
_space_group_name_Hall '-P 2yn'
_space_group_name_H-M_alt 'P 1 21/n 1'
_symmetry_space_group_name_Hall '-P 2yn'
_symmetry_space_group_name_H-M 'P 1 21/n 1'
_atom_sites_solution_primary iterative
_audit_creation_date 2014-12-11
_audit_creation_method
;
Olex2 1.2
(compiled 2014.11.28 svn.r3106 for OlexSys, GUI svn.r4959)
;
_audit_update_record
;
2014-12-12 deposited with the CCDC.
2015-01-20 downloaded from the CCDC.
;
_cell_angle_alpha 90
_cell_angle_beta 102.933(2)
_cell_angle_gamma 90
_cell_formula_units_Z 4
_cell_length_a 12.6476(3)
_cell_length_b 11.7959(3)
_cell_length_c 18.6459(4)
_cell_measurement_reflns_used 5131
_cell_measurement_temperature 152.95(10)
_cell_measurement_theta_max 62.2520
_cell_measurement_theta_min 3.8550
_cell_volume 2711.21(11)
_computing_cell_refinement
;
CrysAlisPro, Agilent Technologies,
Version 1.171.36.24 (release 03-12-2012 CrysAlis171 .NET)
(compiled Dec  3 2012,18:21:49)
;
_computing_data_collection
;
CrysAlisPro, Agilent Technologies,
Version 1.171.36.24 (release 03-12-2012 CrysAlis171 .NET)
(compiled Dec  3 2012,18:21:49)
;
_computing_data_reduction
;
CrysAlisPro, Agilent Technologies,
Version 1.171.36.24 (release 03-12-2012 CrysAlis171 .NET)
(compiled Dec  3 2012,18:21:49)
;
_computing_molecular_graphics 'Olex2 (Dolomanov et al., 2009)'
_computing_publication_material 'Olex2 (Dolomanov et al., 2009)'
_computing_structure_refinement 'ShelXL (Sheldrick, 2008)'
_computing_structure_solution
;
Superflip (Palatinus & Chapuis, 2007;Palatinus & van der Lee, 2008;
Palatinus et al., 2012)
;
_diffrn_ambient_temperature 152.95(10)
_diffrn_detector_area_resol_mean 16.1903
_diffrn_measured_fraction_theta_full 0.994
_diffrn_measured_fraction_theta_max 0.994
_diffrn_measurement_details
;
  1 omega -110.00  -78.00   1.0000    1.0000
omega____ theta____ kappa____ phi______ frames
    -      -32.3066 -178.0000  -30.0000 32

  2 omega  -64.00   11.00   1.0000    1.0000
omega____ theta____ kappa____ phi______ frames
    -      -32.3066   82.0000  -27.0000 75

  3 omega   33.00  111.00   1.0000    1.0000
omega____ theta____ kappa____ phi______ frames
    -       32.3066 -178.0000  -60.0000 78

  4 omega  -29.00   -1.00   1.0000    1.0000
omega____ theta____ kappa____ phi______ frames
    -       32.3066  -57.0000  -90.0000 28

  5 omega   51.00  103.00   1.0000    1.0000
omega____ theta____ kappa____ phi______ frames
    -       32.3066   57.0000 -180.0000 52

  6 omega   19.00   59.00   1.0000    2.5000
omega____ theta____ kappa____ phi______ frames
    -       94.5000  -25.0000   90.0000 40

  7 omega   95.00  121.00   1.0000    2.5000
omega____ theta____ kappa____ phi______ frames
    -       94.5000    0.0000   30.0000 26

  8 omega   34.00   71.00   1.0000    2.5000
omega____ theta____ kappa____ phi______ frames
    -       94.5000  -25.0000   30.0000 37

  9 omega   58.00   83.00   1.0000    2.5000
omega____ theta____ kappa____ phi______ frames
    -       94.5000  -50.0000  120.0000 25

 10 omega   40.00   71.00   1.0000    2.5000
omega____ theta____ kappa____ phi______ frames
    -       94.5000  178.0000 -180.0000 31

 11 omega   52.00  104.00   1.0000    2.5000
omega____ theta____ kappa____ phi______ frames
    -       94.5000  -77.0000  -90.0000 52

 12 omega  131.00  161.00   1.0000    2.5000
omega____ theta____ kappa____ phi______ frames
    -       94.5000    0.0000   30.0000 30

 13 omega   51.00  123.00   1.0000    2.5000
omega____ theta____ kappa____ phi______ frames
    -       94.5000  -77.0000  120.0000 72

 14 omega   22.00   53.00   1.0000    2.5000
omega____ theta____ kappa____ phi______ frames
    -       94.5000  -38.0000   30.0000 31

 15 omega   29.00   82.00   1.0000    2.5000
omega____ theta____ kappa____ phi______ frames
    -       94.5000  -50.0000   90.0000 53

 16 omega  106.00  131.00   1.0000    2.5000
omega____ theta____ kappa____ phi______ frames
    -       94.5000  178.0000 -150.0000 25

 17 omega   24.00   69.00   1.0000    2.5000
omega____ theta____ kappa____ phi______ frames
    -       94.5000  -38.0000 -150.0000 45

 18 omega   29.00   63.00   1.0000    2.5000
omega____ theta____ kappa____ phi______ frames
    -       94.5000  -25.0000  120.0000 34

 19 omega   24.00   83.00   1.0000    2.5000
omega____ theta____ kappa____ phi______ frames
    -       94.5000  -50.0000  -90.0000 59

 20 omega   91.00  116.00   1.0000    2.5000
omega____ theta____ kappa____ phi______ frames
    -       94.5000  178.0000 -180.0000 25

 21 omega   21.00   59.00   1.0000    2.5000
omega____ theta____ kappa____ phi______ frames
    -       94.5000 -112.0000  -90.0000 38

 22 omega   69.00   99.00   1.0000    2.5000
omega____ theta____ kappa____ phi______ frames
    -       94.5000  178.0000 -150.0000 30

 23 omega   19.00   68.00   1.0000    2.5000
omega____ theta____ kappa____ phi______ frames
    -       94.5000  -25.0000  -60.0000 49

 24 omega   40.00   69.00   1.0000    2.5000
omega____ theta____ kappa____ phi______ frames
    -       94.5000  -38.0000  150.0000 29
;
_diffrn_measurement_device_type 'Xcalibur, Sapphire3, Gemini ultra'
_diffrn_measurement_method '\w scans'
_diffrn_orient_matrix_UB_11 -0.1206242000
_diffrn_orient_matrix_UB_12 -0.0217845000
_diffrn_orient_matrix_UB_13 -0.0016732000
_diffrn_orient_matrix_UB_21 0.0121745000
_diffrn_orient_matrix_UB_22 0.0632773000
_diffrn_orient_matrix_UB_23 0.0736890000
_diffrn_orient_matrix_UB_31 -0.0303015000
_diffrn_orient_matrix_UB_32 0.1121379000
_diffrn_orient_matrix_UB_33 -0.0418943000
_diffrn_radiation_monochromator mirror
_diffrn_radiation_type CuK\a
_diffrn_radiation_wavelength 1.54184
_diffrn_reflns_av_R_equivalents 0.0400
_diffrn_reflns_av_unetI/netI 0.0501
_diffrn_reflns_Laue_measured_fraction_full 0.994
_diffrn_reflns_Laue_measured_fraction_max 0.994
_diffrn_reflns_limit_h_max 14
_diffrn_reflns_limit_h_min -14
_diffrn_reflns_limit_k_max 13
_diffrn_reflns_limit_k_min -6
_diffrn_reflns_limit_l_max 21
_diffrn_reflns_limit_l_min -21
_diffrn_reflns_number 10535
_diffrn_reflns_point_group_measured_fraction_full 0.994
_diffrn_reflns_point_group_measured_fraction_max 0.994
_diffrn_reflns_theta_full 62.106
_diffrn_reflns_theta_max 62.106
_diffrn_reflns_theta_min 3.856
_diffrn_source 'Enhance Ultra (Cu) X-ray Source'
_exptl_absorpt_coefficient_mu 7.912
_exptl_absorpt_correction_T_max 1.00000
_exptl_absorpt_correction_T_min 0.69125
_exptl_absorpt_correction_type multi-scan
_exptl_absorpt_process_details
;
CrysAlisPro, Agilent Technologies,
Version 1.171.36.24 (release 03-12-2012 CrysAlis171 .NET)
(compiled Dec  3 2012,18:21:49)
Empirical absorption correction using spherical harmonics,
 implemented in SCALE3 ABSPACK scaling algorithm.
;
_exptl_crystal_colour yellow
_exptl_crystal_colour_primary yellow
_exptl_crystal_density_diffrn 1.532
_exptl_crystal_description block
_exptl_crystal_F_000 1272
_exptl_crystal_size_max 0.4
_exptl_crystal_size_mid 0.4
_exptl_crystal_size_min 0.1
_refine_diff_density_max 0.833
_refine_diff_density_min -0.689
_refine_diff_density_rms 0.129
_refine_ls_extinction_method none
_refine_ls_goodness_of_fit_ref 1.550
_refine_ls_hydrogen_treatment undef
_refine_ls_matrix_type full
_refine_ls_number_parameters 316
_refine_ls_number_reflns 4259
_refine_ls_number_restraints 0
_refine_ls_restrained_S_all 1.550
_refine_ls_R_factor_all 0.0450
_refine_ls_R_factor_gt 0.0427
_refine_ls_shift/su_max 0.040
_refine_ls_shift/su_mean 0.005
_refine_ls_structure_factor_coef Fsqd
_refine_ls_weighting_details 'w=1/[\s^2^(Fo^2^)+(0.0480P)^2^] where P=(Fo^2^+2Fc^2^)/3'
_refine_ls_weighting_scheme calc
_refine_ls_wR_factor_gt 0.1198
_refine_ls_wR_factor_ref 0.1211
_reflns_Friedel_coverage 0.000
_reflns_number_gt 3990
_reflns_number_total 4259
_reflns_threshold_expression 'I > 2\s(I)'
_cod_data_source_file c4cc10017d2.cif
_cod_data_source_block zhj20141210
_cod_original_cell_volume 2711.22(11)
_cod_database_code 7116688
_shelx_space_group_comment
;
The symmetry employed for this shelxl refinement is uniquely defined
by the following loop, which should always be used as a source of
symmetry information in preference to the above space-group names.
They are only intended as comments.
;
_reflns_odcompleteness_completeness 77.06
_reflns_odcompleteness_iscentric 1
_reflns_odcompleteness_theta 74.33
_olex2_refinement_description
;
;
_shelx_shelxl_version_number 2014/7
_olex2_date_sample_data_collection 2014-12-11
_olex2_submission_special_instructions 'No special instructions were received'

loop_
_space_group_symop_operation_xyz
'x, y, z'
'-x+1/2, y+1/2, -z+1/2'
'-x, -y, -z'
'x-1/2, -y-1/2, z-1/2'

loop_
_atom_site_label
_atom_site_type_symbol
_atom_site_fract_x
_atom_site_fract_y
_atom_site_fract_z
_atom_site_U_iso_or_equiv
_atom_site_adp_type
_atom_site_occupancy
_atom_site_site_symmetry_order
_atom_site_calc_flag
Ru1 Ru 0.09081(2) 0.88152(2) 0.39507(2) 0.01733(15) Uani 1 1 d
Cl2 Cl 0.18962(8) 0.80235(9) 0.50914(5) 0.0292(2) Uani 1 1 d
Cl1 Cl -0.06560(7) 0.77750(8) 0.40999(6) 0.0261(2) Uani 1 1 d
S1 S 0.34888(8) 0.57532(10) 0.38816(6) 0.0316(3) Uani 1 1 d
P1 P 0.14129(7) 0.72103(8) 0.33767(5) 0.0173(2) Uani 1 1 d
C8 C -0.1823(4) 0.9417(5) 0.2448(3) 0.0441(12) Uani 1 1 d
C10 C 0.3305(4) 1.0136(4) 0.4392(3) 0.0411(12) Uani 1 1 d
C9 C -0.1707(4) 1.1464(5) 0.2874(3) 0.0438(12) Uani 1 1 d
C122 C -0.0100(4) 0.7153(5) 0.2068(3) 0.0384(11) Uani 1 1 d
C136 C 0.5788(4) 0.5881(6) 0.4185(3) 0.0476(14) Uani 1 1 d
C121 C 0.1005(3) 0.7320(3) 0.2377(2) 0.0230(8) Uani 1 1 d
C7 C -0.1393(3) 1.0223(4) 0.3093(2) 0.0311(10) Uani 1 1 d
C123 C -0.0493(5) 0.7317(5) 0.1317(3) 0.0522(14) Uani 1 1 d
C115 C 0.0622(5) 0.3828(4) 0.3212(3) 0.0446(13) Uani 1 1 d
C114 C 0.0576(4) 0.3555(4) 0.3929(3) 0.0414(12) Uani 1 1 d
C126 C 0.1698(4) 0.7646(4) 0.1940(2) 0.0331(10) Uani 1 1 d
C2 C 0.0561(3) 0.9898(3) 0.2959(2) 0.0244(9) Uani 1 1 d
C5 C 0.1347(4) 1.0522(3) 0.4443(2) 0.0283(9) Uani 1 1 d
C113 C 0.0761(4) 0.4380(4) 0.4464(3) 0.0345(10) Uani 1 1 d
C6 C 0.0232(4) 1.0527(3) 0.4140(2) 0.0264(9) Uani 1 1 d
C2AA C -0.0188(3) 1.0190(3) 0.3384(2) 0.0252(9) Uani 1 1 d
C125 C 0.1288(5) 0.7820(5) 0.1188(3) 0.0485(14) Uani 1 1 d
C4 C 0.2113(3) 1.0186(4) 0.4024(3) 0.0286(9) Uani 1 1 d
N1 N 0.3542(3) 0.7858(3) 0.3491(2) 0.0282(8) Uani 1 1 d
C112 C 0.0981(3) 0.5492(4) 0.4301(3) 0.0288(9) Uani 1 1 d
C135 C 0.6664(4) 0.6597(7) 0.4187(3) 0.0555(17) Uani 1 1 d
C137 C 0.4746(4) 0.6369(5) 0.3935(2) 0.0338(11) Uani 1 1 d
C111 C 0.1028(3) 0.5768(4) 0.3579(2) 0.0224(8) Uani 1 1 d
C124 C 0.0190(6) 0.7649(5) 0.0883(3) 0.0542(16) Uani 1 1 d
C116 C 0.0859(4) 0.4933(4) 0.3037(3) 0.0330(10) Uani 1 1 d
C131 C 0.2888(3) 0.7039(4) 0.3558(2) 0.0222(8) Uani 1 1 d
C3 C 0.1710(3) 0.9889(4) 0.3286(2) 0.0259(9) Uani 1 1 d
C133 C 0.5518(4) 0.8189(5) 0.3717(3) 0.0442(13) Uani 1 1 d
C134 C 0.6543(4) 0.7717(7) 0.3964(3) 0.0556(17) Uani 1 1 d
C132 C 0.4611(3) 0.7499(4) 0.3709(2) 0.0311(10) Uani 1 1 d

loop_
_atom_site_aniso_label
_atom_site_aniso_U_11
_atom_site_aniso_U_22
_atom_site_aniso_U_33
_atom_site_aniso_U_23
_atom_site_aniso_U_13
_atom_site_aniso_U_12
Ru1 0.0152(2) 0.0188(2) 0.0188(2) 0.00129(10) 0.00563(14) 0.00013(10)
Cl2 0.0288(5) 0.0332(6) 0.0225(5) 0.0020(4) -0.0008(4) 0.0029(4)
Cl1 0.0174(4) 0.0265(5) 0.0370(5) 0.0067(4) 0.0114(4) 0.0005(3)
S1 0.0233(5) 0.0368(6) 0.0352(6) 0.0057(5) 0.0075(4) 0.0103(4)
P1 0.0135(4) 0.0200(5) 0.0189(5) 0.0011(4) 0.0048(4) -0.0003(3)
C8 0.033(3) 0.046(3) 0.048(3) 0.003(2) -0.002(2) 0.003(2)
C10 0.021(2) 0.039(3) 0.060(3) -0.007(2) 0.001(2) -0.0064(19)
C9 0.039(3) 0.039(3) 0.051(3) 0.012(2) 0.004(2) 0.015(2)
C122 0.028(2) 0.049(3) 0.033(3) -0.006(2) -0.0046(19) 0.006(2)
C136 0.027(2) 0.081(4) 0.033(3) -0.008(3) 0.002(2) 0.021(3)
C121 0.027(2) 0.022(2) 0.020(2) -0.0011(16) 0.0039(17) 0.0005(16)
C7 0.025(2) 0.033(2) 0.035(2) 0.0067(19) 0.0051(18) 0.0072(18)
C123 0.051(3) 0.060(4) 0.034(3) -0.010(3) -0.014(2) 0.010(3)
C115 0.048(3) 0.031(3) 0.061(4) -0.006(2) 0.024(3) -0.004(2)
C114 0.038(3) 0.026(2) 0.064(4) 0.007(2) 0.022(2) -0.002(2)
C126 0.050(3) 0.026(2) 0.026(2) 0.0012(18) 0.014(2) -0.002(2)
C2 0.028(2) 0.020(2) 0.027(2) 0.0070(17) 0.0099(17) 0.0013(16)
C5 0.030(2) 0.018(2) 0.038(2) -0.0026(18) 0.0101(19) -0.0014(17)
C113 0.030(2) 0.030(3) 0.046(3) 0.010(2) 0.014(2) 0.0065(19)
C6 0.032(2) 0.016(2) 0.033(2) 0.0006(17) 0.0110(18) 0.0024(16)
C2AA 0.031(2) 0.019(2) 0.027(2) 0.0066(17) 0.0087(18) 0.0033(16)
C125 0.087(4) 0.038(3) 0.022(2) -0.001(2) 0.016(3) -0.003(3)
C4 0.026(2) 0.022(2) 0.039(3) 0.0023(18) 0.0089(19) -0.0063(17)
N1 0.0163(17) 0.038(2) 0.0316(19) -0.0043(16) 0.0075(14) -0.0039(15)
C112 0.025(2) 0.027(2) 0.037(2) 0.0066(19) 0.0120(18) 0.0036(17)
C135 0.019(2) 0.106(5) 0.039(3) -0.022(3) 0.002(2) 0.014(3)
C137 0.020(2) 0.058(3) 0.023(2) -0.008(2) 0.0042(18) 0.007(2)
C111 0.0153(18) 0.024(2) 0.031(2) 0.0043(18) 0.0098(16) 0.0007(15)
C124 0.085(5) 0.046(3) 0.023(2) -0.002(2) -0.006(3) 0.016(3)
C116 0.034(2) 0.026(2) 0.043(3) -0.006(2) 0.018(2) -0.0032(18)
C131 0.0164(18) 0.031(2) 0.0197(19) -0.0007(17) 0.0055(15) 0.0029(16)
C3 0.028(2) 0.020(2) 0.032(2) 0.0055(17) 0.0125(18) -0.0047(16)
C133 0.020(2) 0.071(4) 0.044(3) -0.020(3) 0.012(2) -0.011(2)
C134 0.021(2) 0.099(5) 0.047(3) -0.034(3) 0.007(2) -0.006(3)
C132 0.018(2) 0.050(3) 0.026(2) -0.011(2) 0.0060(17) 0.0013(19)

loop_
_atom_type_symbol
_atom_type_description
_atom_type_scat_dispersion_real
_atom_type_scat_dispersion_imag
_atom_type_scat_source
C C 0.0181 0.0091 'International Tables Vol C Tables 4.2.6.8 and 6.1.1.4'
H H 0.0000 0.0000 'International Tables Vol C Tables 4.2.6.8 and 6.1.1.4'
Cl Cl 0.3639 0.7018 'International Tables Vol C Tables 4.2.6.8 and 6.1.1.4'
N N 0.0311 0.0180 'International Tables Vol C Tables 4.2.6.8 and 6.1.1.4'
P P 0.2955 0.4335 'International Tables Vol C Tables 4.2.6.8 and 6.1.1.4'
Ru Ru 0.0552 3.2960 'International Tables Vol C Tables 4.2.6.8 and 6.1.1.4'
S S 0.3331 0.5567 'International Tables Vol C Tables 4.2.6.8 and 6.1.1.4'

loop_
_geom_angle_atom_site_label_1
_geom_angle_atom_site_label_2
_geom_angle_atom_site_label_3
_geom_angle
Cl1 Ru1 Cl2 88.71(4)
P1 Ru1 Cl2 87.08(4)
P1 Ru1 Cl1 87.45(3)
C2 Ru1 Cl2 158.84(11)
C2 Ru1 Cl1 112.27(11)
C2 Ru1 P1 96.25(11)
C2 Ru1 C5 78.88(16)
C2 Ru1 C6 66.48(15)
C2 Ru1 C2AA 36.87(15)
C2 Ru1 C4 68.45(16)
C5 Ru1 Cl2 87.37(12)
C5 Ru1 Cl1 123.38(11)
C5 Ru1 P1 148.50(11)
C5 Ru1 C6 36.32(16)
C5 Ru1 C2AA 67.15(16)
C6 Ru1 Cl2 110.53(11)
C6 Ru1 Cl1 95.11(11)
C6 Ru1 P1 162.22(11)
C2AA Ru1 Cl2 147.59(11)
C2AA Ru1 Cl1 89.18(11)
C2AA Ru1 P1 125.11(11)
C2AA Ru1 C6 37.59(16)
C4 Ru1 Cl2 90.86(12)
C4 Ru1 Cl1 160.96(12)
C4 Ru1 P1 111.54(12)
C4 Ru1 C5 37.61(17)
C4 Ru1 C6 67.28(15)
C4 Ru1 C2AA 81.05(16)
C3 Ru1 Cl2 120.96(12)
C3 Ru1 Cl1 150.07(12)
C3 Ru1 P1 90.06(11)
C3 Ru1 C2 38.45(16)
C3 Ru1 C5 66.67(16)
C3 Ru1 C6 78.94(15)
C3 Ru1 C2AA 68.13(15)
C3 Ru1 C4 37.27(17)
C137 S1 C131 88.8(2)
C121 P1 Ru1 111.56(13)
C121 P1 C111 104.41(19)
C121 P1 C131 103.89(18)
C111 P1 Ru1 123.12(13)
C111 P1 C131 99.56(18)
C131 P1 Ru1 112.15(14)
C123 C122 C121 119.6(5)
C135 C136 C137 115.8(6)
C122 C121 P1 116.0(3)
C126 C121 P1 123.5(3)
C126 C121 C122 120.3(4)
C8 C7 C9 110.8(4)
C2AA C7 C8 114.9(4)
C2AA C7 C9 107.4(4)
C124 C123 C122 120.3(5)
C114 C115 C116 120.0(5)
C113 C114 C115 119.9(5)
C121 C126 C125 119.5(5)
C2AA C2 Ru1 72.7(2)
C2AA C2 C3 120.3(4)
C3 C2 Ru1 69.5(2)
C6 C5 Ru1 72.6(2)
C6 C5 C4 121.7(4)
C4 C5 Ru1 70.2(2)
C114 C113 C112 121.2(5)
C5 C6 Ru1 71.1(2)
C5 C6 C2AA 120.8(4)
C2AA C6 Ru1 70.8(2)
C7 C2AA Ru1 131.4(3)
C2 C2AA Ru1 70.4(2)
C2 C2AA C7 124.2(4)
C2 C2AA C6 117.9(4)
C6 C2AA Ru1 71.7(2)
C6 C2AA C7 117.8(4)
C124 C125 C126 120.1(5)
C10 C4 Ru1 127.2(3)
C5 C4 Ru1 72.2(2)
C5 C4 C10 119.4(4)
C3 C4 Ru1 70.2(2)
C3 C4 C10 122.9(4)
C3 C4 C5 117.7(4)
C131 N1 C132 110.2(4)
C113 C112 C111 119.0(4)
C136 C135 C134 123.0(5)
C136 C137 S1 128.6(5)
C132 C137 S1 109.5(3)
C132 C137 C136 121.9(5)
C112 C111 P1 119.0(3)
C116 C111 P1 120.7(3)
C116 C111 C112 120.1(4)
C123 C124 C125 120.3(5)
C111 C116 C115 119.8(4)
S1 C131 P1 120.5(2)
N1 C131 S1 116.3(3)
N1 C131 P1 123.1(3)
C2 C3 Ru1 72.0(2)
C4 C3 Ru1 72.5(2)
C4 C3 C2 121.6(4)
C134 C133 C132 118.0(6)
C133 C134 C135 120.9(5)
N1 C132 C137 115.1(4)
N1 C132 C133 124.5(5)
C137 C132 C133 120.4(4)

loop_
_geom_bond_atom_site_label_1
_geom_bond_atom_site_label_2
_geom_bond_distance
Ru1 Cl2 2.4017(10)
Ru1 Cl1 2.3964(9)
Ru1 P1 2.3329(10)
Ru1 C2 2.209(4)
Ru1 C5 2.231(4)
Ru1 C6 2.251(4)
Ru1 C2AA 2.239(4)
Ru1 C4 2.205(4)
Ru1 C3 2.175(4)
S1 C137 1.731(5)
S1 C131 1.742(4)
P1 C121 1.824(4)
P1 C111 1.832(4)
P1 C131 1.831(4)
C8 C7 1.534(7)
C10 C4 1.511(6)
C9 C7 1.548(7)
C122 C121 1.402(6)
C122 C123 1.390(7)
C136 C135 1.392(10)
C136 C137 1.417(7)
C121 C126 1.378(6)
C7 C2AA 1.500(6)
C123 C124 1.366(10)
C115 C114 1.389(8)
C115 C116 1.393(7)
C114 C113 1.376(8)
C126 C125 1.397(7)
C2 C2AA 1.407(6)
C2 C3 1.444(6)
C5 C6 1.397(6)
C5 C4 1.430(6)
C113 C112 1.389(7)
C6 C2AA 1.447(6)
C125 C124 1.393(9)
C4 C3 1.400(6)
N1 C131 1.297(6)
N1 C132 1.388(6)
C112 C111 1.398(7)
C135 C134 1.384(10)
C137 C132 1.397(8)
C111 C116 1.394(7)
C133 C134 1.391(8)
C133 C132 1.404(7)
